data_8101531
loop_
_publ_author_name
'D\"upre, Y.'
'Bartscherer, E.'
'Sander, J.'
'Huch, V.'
'Hegetschweiler, K.'

_publ_section_title
;
Crystal structure of diaqua[tris(2-aminoethyl)amine]cobalt(III) tris
(trifluoromethanesulfonate), [Co(tren)(OH~2~)~2~](CF~3~SO~3~)~3~
;
_journal_issue 3
_journal_name_full 'Zeitschrift f\"ur Kristallographie - New Crystal Structures'
_journal_page_first 406
_journal_page_last 409
_journal_volume 214
_journal_year 1999
_chemical_formula_sum 'C9 H22 Co F9 N4 O11 S3'
_chemical_formula_weight 688.41
_space_group_IT_number 14
_symmetry_cell_setting monoclinic
_symmetry_space_group_name_Hall '-P 2yn'
_symmetry_space_group_name_H-M 'P 1 21/n 1'
_cell_angle_alpha 90.00
_cell_angle_beta 90.73(3)
_cell_angle_gamma 90.00
_cell_formula_units_Z 8
_cell_length_a 17.970(4)
_cell_length_b 12.288(2)
_cell_length_c 21.900(4)
_cell_measurement_temperature 293(2)
_cell_volume 4835.5(16)
_diffrn_ambient_temperature 293(2)
_exptl_crystal_density_diffrn 1.880
_refine_ls_R_factor_obs 0.0465
_refine_ls_wR_factor_obs 0.1179
_cod_depositor_comments
;
The following automatic conversions were performed:
'_symmetry_cell_setting' value 'Monoclinic' changed to 'monoclinic'
according to '/home/saulius/struct/CIF-dictionaries/cif_core.dic'
dictionary named 'cif_core.dic' version 2.4.1 from 2010-06-29.

Automatic conversion script
Id: cif_fix_enum 1527 2010-12-29 10:47:43Z saulius 
;
_cod_original_sg_symbol_H-M 'P 21/n'
_cod_database_code 8101531

loop_
_symmetry_equiv_pos_as_xyz
'x, y, z'
'-x+1/2, y+1/2, -z+1/2'
'-x, -y, -z'
'x-1/2, -y-1/2, z-1/2'

loop_
_atom_site_label
_atom_site_type_symbol
_atom_site_fract_x
_atom_site_fract_y
_atom_site_fract_z
_atom_site_U_iso_or_equiv
_atom_site_adp_type
_atom_site_occupancy
_atom_site_calc_flag
_atom_site_refinement_flags
_atom_site_disorder_assembly
_atom_site_disorder_group
Co1 Co 0.09336(3) 0.97202(5) 0.17491(3) 0.0343(2) Uani 1 d . . .
O1 O 0.02229(19) 0.8954(3) 0.22564(16) 0.0477(9) Uani 1 d . . .
O2 O 0.00889(18) 1.0389(3) 0.13267(17) 0.0483(9) Uani 1 d . . .
N1 N 0.1772(2) 0.9023(4) 0.2135(2) 0.0417(11) Uani 1 d . . .
H(N1A) H 0.187(3) 0.930(4) 0.245(2) 0.027(15) Uiso 1 d . . .
H(N1B) H 0.167(3) 0.826(4) 0.224(2) 0.038(13) Uiso 1 d . . .
N4 N 0.1620(2) 1.0448(4) 0.12278(19) 0.0440(10) Uani 1 d . . .
N2 N 0.0880(3) 0.8560(4) 0.1132(2) 0.0504(12) Uani 1 d . . .
H(N2A) H 0.101(4) 0.796(7) 0.138(4) 0.11(3) Uiso 1 d . . .
H(N2B) H 0.043(4) 0.853(5) 0.106(3) 0.07(2) Uiso 1 d . . .
N3 N 0.0997(3) 1.1006(4) 0.2273(2) 0.0464(11) Uani 1 d . . .
H(N3A) H 0.053(4) 1.120(6) 0.228(3) 0.09(2) Uiso 1 d . . .
H(N3B) H 0.119(3) 1.082(5) 0.266(3) 0.058(18) Uiso 1 d . . .
C1 C 0.2417(3) 0.9052(5) 0.1725(2) 0.0479(14) Uani 1 d . . .
H1A H 0.2380 0.8474 0.1424 0.058 Uiso 1 calc R . .
H1B H 0.2876 0.8958 0.1957 0.058 Uiso 1 calc R . .
C2 C 0.2405(3) 1.0146(5) 0.1417(3) 0.0535(15) Uani 1 d . . .
H2A H 0.2718 1.0126 0.1060 0.064 Uiso 1 calc R . .
H2B H 0.2602 1.0692 0.1694 0.064 Uiso 1 calc R . .
C3 C 0.1435(4) 1.0081(5) 0.0589(3) 0.0635(17) Uani 1 d . . .
H3A H 0.0991 1.0452 0.0442 0.076 Uiso 1 calc R . .
H3B H 0.1840 1.0261 0.0319 0.076 Uiso 1 calc R . .
C4 C 0.1307(4) 0.8873(6) 0.0585(3) 0.0665(18) Uani 1 d . . .
H4A H 0.1033 0.8667 0.0218 0.080 Uiso 1 calc R . .
H4B H 0.1781 0.8495 0.0585 0.080 Uiso 1 calc R . .
C5 C 0.1432(3) 1.1884(4) 0.1972(3) 0.0496(14) Uani 1 d . . .
H5A H 0.1924 1.1931 0.2158 0.060 Uiso 1 calc R . .
H5B H 0.1184 1.2578 0.2027 0.060 Uiso 1 calc R . .
C6 C 0.1498(3) 1.1643(4) 0.1308(3) 0.0512(14) Uani 1 d . . .
H6A H 0.1912 1.2046 0.1140 0.061 Uiso 1 calc R . .
H6B H 0.1047 1.1864 0.1094 0.061 Uiso 1 calc R . .
Co2 Co 0.61120(3) -0.00522(5) 0.15088(3) 0.0329(2) Uani 1 d . . .
O3 O 0.53746(18) 0.0798(3) 0.10346(14) 0.0411(8) Uani 1 d . . .
O4 O 0.6127(2) -0.1107(3) 0.08403(19) 0.0666(12) Uani 1 d . . .
N5 N 0.6871(3) 0.0918(4) 0.1163(3) 0.0506(12) Uani 1 d . . .
H(N5A) H 0.728(4) 0.065(6) 0.112(3) 0.08(3) Uiso 1 d . . .
H(N5B) H 0.675(3) 0.100(5) 0.079(3) 0.06(2) Uiso 1 d . . .
N6 N 0.6844(3) -0.0878(4) 0.1950(3) 0.0466(11) Uani 1 d . . .
H(N6A) H 0.669(3) -0.141(5) 0.218(3) 0.055(18) Uiso 1 d . . .
H(N6B) H 0.716(3) -0.115(5) 0.167(3) 0.064(19) Uiso 1 d . . .
N7 N 0.5304(3) -0.0811(5) 0.1904(3) 0.0576(14) Uani 1 d . . .
H(N7A) H 0.490(3) -0.079(4) 0.164(3) 0.053(16) Uiso 1 d . . .
H(N7B) H 0.545(5) -0.160(8) 0.197(4) 0.14(3) Uiso 1 d . . .
N8 N 0.6117(2) 0.0944(4) 0.21824(19) 0.0455(11) Uani 1 d . . .
C7 C 0.6923(3) 0.1945(5) 0.1544(3) 0.0645(17) Uani 1 d . . .
H7A H 0.7370 0.1925 0.1797 0.077 Uiso 1 calc R . .
H7B H 0.6952 0.2575 0.1279 0.077 Uiso 1 calc R . .
C8 C 0.6269(4) 0.2036(5) 0.1931(3) 0.0613(16) Uani 1 d . . .
H8A H 0.5845 0.2290 0.1693 0.074 Uiso 1 calc R . .
H8B H 0.6363 0.2549 0.2260 0.074 Uiso 1 calc R . .
C9 C 0.7263(3) -0.0156(5) 0.2366(3) 0.0516(14) Uani 1 d . . .
H9A H 0.7633 0.0253 0.2143 0.062 Uiso 1 calc R . .
H9B H 0.7515 -0.0578 0.2681 0.062 Uiso 1 calc R . .
C10 C 0.6704(3) 0.0609(5) 0.2649(2) 0.0530(14) Uani 1 d . . .
H10A H 0.6959 0.1252 0.2802 0.064 Uiso 1 calc R . .
H10B H 0.6468 0.0252 0.2990 0.064 Uiso 1 calc R . .
C11 C 0.5352(3) 0.0859(6) 0.2465(3) 0.0604(18) Uani 1 d . . .
H11A H 0.5359 0.1175 0.2871 0.072 Uiso 1 calc R . .
H11B H 0.4988 0.1247 0.2217 0.072 Uiso 1 calc R . .
C12 C 0.5156(3) -0.0318(6) 0.2497(3) 0.070(2) Uani 1 d . . .
H12A H 0.5451 -0.0673 0.2813 0.084 Uiso 1 calc R . .
H12B H 0.4634 -0.0401 0.2596 0.084 Uiso 1 calc R . .
S1 S 0.85063(8) -0.15878(12) 0.10129(6) 0.0498(4) Uani 1 d . . .
O5 O 0.9175(2) -0.1066(3) 0.08065(19) 0.0597(10) Uani 1 d . . .
O6 O 0.7837(2) -0.1109(4) 0.0771(2) 0.0716(12) Uani 1 d . . .
O7 O 0.8478(3) -0.1818(4) 0.16441(19) 0.0886(16) Uani 1 d . . .
C13 C 0.8556(4) -0.2908(5) 0.0651(3) 0.0646(17) Uani 1 d . . .
F1 F 0.7997(3) -0.3520(4) 0.0796(2) 0.1152(17) Uani 1 d . . .
F2 F 0.8570(3) -0.2819(4) 0.00589(17) 0.0962(14) Uani 1 d . . .
F3 F 0.9169(3) -0.3404(4) 0.0828(3) 0.1191(18) Uani 1 d . . .
S2 S 0.59882(7) 0.61136(11) 0.19966(6) 0.0468(4) Uani 1 d . . .
O8 O 0.6659(2) 0.6729(3) 0.2067(2) 0.0640(11) Uani 1 d . . .
O9 O 0.5930(2) 0.5216(4) 0.24192(19) 0.0664(12) Uani 1 d . . .
O10 O 0.5317(2) 0.6731(4) 0.1943(2) 0.0749(13) Uani 1 d . . .
C14 C 0.6089(4) 0.5436(5) 0.1267(3) 0.0646(17) Uani 1 d . . .
F4 F 0.6152(3) 0.6150(4) 0.08305(18) 0.1070(15) Uani 1 d . . .
F5 F 0.5509(3) 0.4820(4) 0.1142(2) 0.1096(16) Uani 1 d . . .
F6 F 0.6695(3) 0.4822(4) 0.1276(2) 0.0998(14) Uani 1 d . . .
S3 S 0.89383(8) 0.25796(11) 0.13519(7) 0.0508(4) Uani 1 d . . .
O11 O 0.9669(2) 0.2372(3) 0.1601(2) 0.0683(12) Uani 1 d . . .
O12 O 0.8491(2) 0.3253(4) 0.1734(2) 0.0715(12) Uani 1 d . . .
O13 O 0.8581(2) 0.1637(4) 0.1095(2) 0.0787(14) Uani 1 d . . .
C15 C 0.9120(6) 0.3445(8) 0.0714(4) 0.097(3) Uani 1 d . . .
F7 F 0.9569(4) 0.2960(5) 0.0335(2) 0.153(3) Uani 1 d . . .
F8 F 0.9461(4) 0.4358(4) 0.0894(2) 0.129(2) Uani 1 d . . .
F9 F 0.8513(5) 0.3683(7) 0.0432(3) 0.193(3) Uani 1 d . . .
S4 S 0.38209(7) 0.25294(11) 0.14195(6) 0.0427(3) Uani 1 d . . .
O14 O 0.31167(19) 0.2685(3) 0.16969(17) 0.0537(10) Uani 1 d . . .
O15 O 0.4431(2) 0.3108(4) 0.1694(2) 0.0727(13) Uani 1 d . . .
O16 O 0.4008(2) 0.1403(3) 0.12954(19) 0.0588(10) Uani 1 d . . .
C16 C 0.3730(4) 0.3119(7) 0.0666(3) 0.074(2) Uani 1 d . . .
F10 F 0.3593(3) 0.4156(4) 0.0697(3) 0.137(2) Uani 1 d . . .
F11 F 0.4351(2) 0.2988(5) 0.03665(19) 0.1183(19) Uani 1 d . . .
F12 F 0.3181(3) 0.2645(6) 0.0369(2) 0.127(2) Uani 1 d . . .
S5 S 0.40215(8) 0.86077(12) 0.04944(6) 0.0484(4) Uani 1 d . . .
O17 O 0.4010(2) 0.8764(4) 0.11341(17) 0.0604(11) Uani 1 d . . .
O18 O 0.4727(2) 0.8834(3) 0.02171(18) 0.0641(11) Uani 1 d . . .
O19 O 0.3405(3) 0.9090(4) 0.0163(2) 0.0845(15) Uani 1 d . . .
C17 C 0.3893(4) 0.7154(6) 0.0382(4) 0.077(2) Uani 1 d . . .
F13 F 0.4441(4) 0.6603(4) 0.0612(3) 0.131(2) Uani 1 d . . .
F14 F 0.3878(3) 0.6933(4) -0.0205(2) 0.1174(17) Uani 1 d . . .
F15 F 0.3265(3) 0.6859(5) 0.0604(3) 0.168(3) Uani 1 d . . .
S6 S 0.18603(8) 0.57214(12) 0.18497(7) 0.0523(4) Uani 1 d . . .
O20 O 0.2649(2) 0.5732(5) 0.1900(2) 0.0895(16) Uani 1 d . . .
O21 O 0.1553(3) 0.4909(5) 0.2229(3) 0.115(2) Uani 1 d . . .
O22 O 0.1471(4) 0.6710(4) 0.1877(3) 0.131(3) Uani 1 d . . .
C18 C 0.1644(4) 0.5223(6) 0.1117(3) 0.0717(19) Uani 1 d . . .
F16 F 0.0956(3) 0.5228(6) 0.0978(3) 0.144(2) Uani 1 d . . .
F17 F 0.1930(4) 0.5854(9) 0.0707(2) 0.204(4) Uani 1 d . . .
F18 F 0.1914(5) 0.4291(7) 0.1012(4) 0.218(5) Uani 1 d . . .

loop_
_atom_site_aniso_label
_atom_site_aniso_U_11
_atom_site_aniso_U_22
_atom_site_aniso_U_33
_atom_site_aniso_U_23
_atom_site_aniso_U_13
_atom_site_aniso_U_12
Co1 0.0314(4) 0.0333(4) 0.0383(4) 0.0012(3) 0.0008(3) 0.0016(3)
O1 0.041(2) 0.042(2) 0.061(2) 0.0089(17) 0.0085(17) -0.0016(16)
O2 0.038(2) 0.043(2) 0.064(2) 0.0060(18) -0.0085(17) 0.0028(16)
N1 0.041(3) 0.046(3) 0.038(3) 0.000(2) -0.001(2) 0.005(2)
N4 0.037(2) 0.051(3) 0.044(2) 0.009(2) 0.0029(19) -0.001(2)
N2 0.045(3) 0.052(3) 0.054(3) -0.009(2) -0.005(2) 0.002(2)
N3 0.041(3) 0.046(3) 0.053(3) -0.005(2) 0.005(2) 0.001(2)
C1 0.034(3) 0.056(4) 0.054(3) -0.005(3) 0.005(2) 0.011(3)
C2 0.035(3) 0.066(4) 0.059(4) 0.006(3) 0.008(3) -0.003(3)
C3 0.073(4) 0.080(5) 0.037(3) 0.005(3) 0.002(3) 0.002(4)
C4 0.076(4) 0.079(5) 0.044(3) -0.018(3) -0.003(3) 0.003(4)
C5 0.039(3) 0.038(3) 0.071(4) 0.002(3) -0.004(3) -0.005(2)
C6 0.045(3) 0.045(3) 0.063(4) 0.012(3) 0.000(3) -0.004(3)
Co2 0.0285(4) 0.0313(4) 0.0389(4) -0.0030(3) 0.0006(3) -0.0007(3)
O3 0.0364(19) 0.048(2) 0.0386(19) -0.0005(16) -0.0012(15) 0.0027(16)
O4 0.076(3) 0.052(2) 0.072(3) -0.026(2) -0.005(2) 0.010(2)
N5 0.035(3) 0.063(3) 0.054(3) 0.012(3) 0.002(2) 0.004(2)
N6 0.034(3) 0.043(3) 0.063(3) 0.004(3) 0.001(2) 0.004(2)
N7 0.034(3) 0.067(4) 0.072(4) 0.023(3) -0.001(3) -0.007(2)
N8 0.045(3) 0.049(3) 0.042(2) -0.006(2) -0.011(2) 0.010(2)
C7 0.063(4) 0.040(3) 0.091(5) 0.004(3) -0.009(4) -0.016(3)
C8 0.074(4) 0.042(3) 0.067(4) -0.012(3) -0.015(3) 0.001(3)
C9 0.038(3) 0.055(4) 0.062(4) 0.008(3) -0.012(3) -0.002(3)
C10 0.047(3) 0.062(4) 0.049(3) -0.003(3) -0.017(3) 0.006(3)
C11 0.045(3) 0.096(5) 0.039(3) -0.009(3) 0.002(3) 0.034(3)
C12 0.038(3) 0.117(6) 0.056(4) 0.027(4) 0.011(3) 0.003(4)
S1 0.0585(9) 0.0450(8) 0.0460(8) -0.0033(6) 0.0061(6) -0.0027(7)
O5 0.055(2) 0.053(2) 0.071(3) -0.009(2) 0.002(2) -0.007(2)
O6 0.054(3) 0.072(3) 0.089(3) 0.008(2) 0.010(2) 0.013(2)
O7 0.132(4) 0.089(4) 0.045(3) -0.002(2) 0.009(3) -0.009(3)
C13 0.075(4) 0.050(4) 0.069(5) 0.001(3) 0.000(3) -0.005(4)
F1 0.153(4) 0.072(3) 0.121(4) -0.009(3) 0.024(3) -0.054(3)
F2 0.146(4) 0.085(3) 0.057(2) -0.025(2) 0.011(2) -0.019(3)
F3 0.139(4) 0.065(3) 0.153(5) -0.009(3) -0.016(4) 0.048(3)
S2 0.0427(8) 0.0413(8) 0.0565(8) -0.0034(6) 0.0017(6) 0.0005(6)
O8 0.059(2) 0.051(2) 0.082(3) 0.001(2) -0.002(2) -0.014(2)
O9 0.060(3) 0.075(3) 0.063(3) 0.019(2) 0.005(2) -0.013(2)
O10 0.058(3) 0.078(3) 0.088(3) -0.011(3) -0.004(2) 0.024(2)
C14 0.078(5) 0.055(4) 0.061(4) 0.002(3) 0.002(3) 0.009(4)
F4 0.147(4) 0.118(4) 0.056(2) 0.022(3) 0.013(3) 0.013(3)
F5 0.120(4) 0.102(3) 0.106(3) -0.040(3) -0.016(3) -0.034(3)
F6 0.116(4) 0.094(3) 0.089(3) -0.021(2) 0.010(3) 0.045(3)
S3 0.0468(8) 0.0385(8) 0.0670(9) -0.0030(7) -0.0048(7) 0.0041(6)
O11 0.058(3) 0.052(2) 0.095(3) -0.002(2) -0.022(2) 0.009(2)
O12 0.059(3) 0.063(3) 0.092(3) -0.023(2) 0.010(2) 0.001(2)
O13 0.060(3) 0.053(3) 0.122(4) -0.031(3) -0.007(3) -0.006(2)
C15 0.134(8) 0.090(6) 0.067(5) 0.012(5) -0.007(5) -0.007(6)
F7 0.214(7) 0.158(5) 0.088(3) -0.020(4) 0.066(4) -0.050(5)
F8 0.198(6) 0.065(3) 0.124(4) 0.026(3) 0.014(4) -0.031(3)
F9 0.232(8) 0.207(8) 0.139(5) 0.064(5) -0.090(6) 0.033(6)
S4 0.0357(7) 0.0486(8) 0.0439(7) -0.0046(6) 0.0033(6) -0.0016(6)
O14 0.044(2) 0.058(2) 0.059(2) -0.0067(19) 0.0136(18) 0.0064(18)
O15 0.057(3) 0.089(3) 0.072(3) -0.020(2) 0.002(2) -0.025(2)
O16 0.046(2) 0.047(2) 0.083(3) -0.006(2) 0.011(2) 0.0074(18)
C16 0.064(4) 0.093(6) 0.065(4) 0.016(4) 0.011(4) 0.018(4)
F10 0.157(5) 0.098(4) 0.156(5) 0.072(4) 0.057(4) 0.053(4)
F11 0.093(3) 0.193(5) 0.071(3) 0.042(3) 0.045(2) 0.039(3)
F12 0.099(3) 0.215(6) 0.068(3) 0.008(3) -0.032(3) 0.002(4)
S5 0.0473(8) 0.0552(9) 0.0427(8) -0.0059(6) 0.0020(6) -0.0048(7)
O17 0.049(2) 0.088(3) 0.043(2) -0.006(2) 0.0052(17) -0.003(2)
O18 0.068(3) 0.071(3) 0.053(2) -0.009(2) 0.018(2) -0.019(2)
O19 0.083(3) 0.105(4) 0.065(3) -0.016(3) -0.021(2) 0.035(3)
C17 0.071(5) 0.070(5) 0.091(6) -0.014(4) 0.007(4) -0.020(4)
F13 0.177(6) 0.067(3) 0.149(5) 0.012(3) -0.023(4) 0.020(3)
F14 0.143(4) 0.094(3) 0.115(4) -0.057(3) -0.012(3) -0.015(3)
F15 0.149(5) 0.131(5) 0.226(7) -0.029(5) 0.079(5) -0.093(4)
S6 0.0527(9) 0.0480(9) 0.0559(9) -0.0024(7) -0.0065(7) 0.0002(7)
O20 0.053(3) 0.140(5) 0.075(3) 0.007(3) -0.017(2) -0.025(3)
O21 0.099(4) 0.152(6) 0.094(4) 0.058(4) 0.008(3) -0.018(4)
O22 0.189(7) 0.064(3) 0.137(5) -0.033(3) -0.078(5) 0.050(4)
C18 0.076(5) 0.070(5) 0.068(5) -0.005(4) -0.011(4) 0.013(4)
F16 0.072(3) 0.218(7) 0.143(5) -0.061(4) -0.043(3) -0.015(4)
F17 0.167(6) 0.384(13) 0.060(3) 0.048(5) -0.022(3) -0.091(7)
F18 0.262(9) 0.190(7) 0.198(7) -0.135(6) -0.108(7) 0.124(7)

loop_
_geom_bond_atom_site_label_1
_geom_bond_atom_site_label_2
_geom_bond_distance
_geom_bond_site_symmetry_2
_geom_bond_publ_flag
Co1 N4 1.914(4) . ?
Co1 N1 1.919(4) . ?
Co1 O1 1.946(3) . ?
Co1 O2 1.949(3) . ?
Co1 N3 1.956(5) . ?
Co1 N2 1.966(5) . ?
N1 C1 1.476(6) . ?
N4 C6 1.496(7) . ?
N4 C3 1.504(7) . ?
N4 C2 1.511(7) . ?
N2 C4 1.483(8) . ?
N3 C5 1.490(7) . ?
C1 C2 1.504(8) . ?
C3 C4 1.503(9) . ?
C5 C6 1.490(8) . ?
Co2 N6 1.914(5) . ?
Co2 N8 1.916(4) . ?
Co2 N7 1.938(5) . ?
Co2 O4 1.955(4) . ?
Co2 N5 1.971(5) . ?
Co2 O3 1.973(3) . ?
N5 C7 1.516(8) . ?
N6 C9 1.472(7) . ?
N7 C12 1.462(8) . ?
N8 C8 1.477(7) . ?
N8 C10 1.515(6) . ?
N8 C11 1.518(7) . ?
C7 C8 1.462(8) . ?
C9 C10 1.514(8) . ?
C11 C12 1.490(9) . ?
S1 O7 1.412(4) . ?
S1 O6 1.434(4) . ?
S1 O5 1.440(4) . ?
S1 C13 1.809(7) . ?
C13 F1 1.297(7) . ?
C13 F2 1.301(7) . ?
C13 F3 1.314(8) . ?
S2 O10 1.429(4) . ?
S2 O8 1.429(4) . ?
S2 O9 1.445(4) . ?
S2 C14 1.813(7) . ?
C14 F4 1.303(7) . ?
C14 F5 1.314(8) . ?
C14 F6 1.326(7) . ?
S3 O12 1.431(4) . ?
S3 O13 1.436(4) . ?
S3 O11 1.438(4) . ?
S3 C15 1.788(8) . ?
C15 F9 1.281(11) . ?
C15 F7 1.309(10) . ?
C15 F8 1.336(10) . ?
S4 O14 1.424(4) . ?
S4 O15 1.432(4) . ?
S4 O16 1.451(4) . ?
S4 C16 1.808(7) . ?
C16 F10 1.300(9) . ?
C16 F12 1.312(9) . ?
C16 F11 1.312(7) . ?
S5 O17 1.414(4) . ?
S5 O18 1.440(4) . ?
S5 O19 1.445(4) . ?
S5 C17 1.818(7) . ?
C17 F15 1.287(8) . ?
C17 F13 1.292(9) . ?
C17 F14 1.314(8) . ?
S6 O22 1.403(5) . ?
S6 O21 1.416(5) . ?
S6 O20 1.420(5) . ?
S6 C18 1.757(7) . ?
C18 F18 1.265(9) . ?
C18 F16 1.270(8) . ?
C18 F17 1.297(9) . ?
